data_4314018
loop_
_publ_author_name
'Sai P. Shum'
'Stephen D. Pastor'
'Anthony D. DeBellis'
'Paul A. Odorisio'
'Lilibeth Burke'
'Frank H. Clarke'
'Grety Rihs'
'Bogdan Piatek'
'Ronald K. Rodebaugh'

_publ_section_title
;
 Sterically Congested Tripodal Phosphites: Conformational Analysis,
 Solid-State Polymorphism, Metal Complexation, and Application to the
 Asymmetric Hydrosilation of Ketones1
;
_journal_name_full 'Inorganic Chemistry'
_journal_page_first 5097
_journal_page_last 5106
_journal_paper_doi 10.1021/ic030099l
_journal_volume 42
_journal_year 2003
_chemical_formula_sum 'C90 H132 N O9 P3'
_chemical_formula_weight 1464.88
_chemical_name_systematic
;
  ?
;
_space_group_IT_number 2
_symmetry_cell_setting triclinic
_symmetry_space_group_name_Hall '-P 1'
_symmetry_space_group_name_H-M 'P -1'
_atom_sites_solution_hydrogens geom
_atom_sites_solution_primary direct
_atom_sites_solution_secondary difmap
_audit_creation_method SHELXL
_cell_angle_alpha 116.230(10)
_cell_angle_beta 100.150(10)
_cell_angle_gamma 91.070(10)
_cell_formula_units_Z 2
_cell_length_a 12.4930(10)
_cell_length_b 19.701(2)
_cell_length_c 21.027(2)
_cell_measurement_reflns_used 25
_cell_measurement_temperature 293(2)
_cell_measurement_theta_max 35
_cell_measurement_theta_min 25
_cell_volume 4542.3(9)
_computing_cell_refinement cad4
_computing_data_collection cad4
_computing_structure_refinement 'SHELXL-93 (Sheldrick, 1993)'
_computing_structure_solution 'SHELXS-86 (Sheldrick, 1990)'
_diffrn_ambient_temperature 293(2)
_diffrn_measurement_device CAD4
_diffrn_measurement_method \w--2\q
_diffrn_radiation_monochromator graphite
_diffrn_radiation_source 'fine-focus sealed tube'
_diffrn_radiation_type CuK\a
_diffrn_radiation_wavelength 1.54187
_diffrn_reflns_av_R_equivalents 0.0268
_diffrn_reflns_av_sigmaI/netI 0.0209
_diffrn_reflns_limit_h_max 12
_diffrn_reflns_limit_h_min -12
_diffrn_reflns_limit_k_max 17
_diffrn_reflns_limit_k_min -19
_diffrn_reflns_limit_l_max 20
_diffrn_reflns_limit_l_min -1
_diffrn_reflns_number 9672
_diffrn_reflns_theta_max 49.97
_diffrn_reflns_theta_min 3.62
_diffrn_standards_decay_% 2
_diffrn_standards_interval_time 120
_diffrn_standards_number 3
_exptl_absorpt_coefficient_mu 1.001
_exptl_absorpt_correction_T_max 1.00
_exptl_absorpt_correction_T_min 0.72
_exptl_absorpt_correction_type psi-scan
_exptl_crystal_density_diffrn 1.071
_exptl_crystal_description cube
_exptl_crystal_F_000 1592
_exptl_crystal_size_max 0.49
_exptl_crystal_size_mid 0.31
_exptl_crystal_size_min 0.28
_refine_diff_density_max 0.603
_refine_diff_density_min -0.429
_refine_diff_density_rms 0.056
_refine_ls_extinction_method none
_refine_ls_goodness_of_fit_all 1.970
_refine_ls_goodness_of_fit_obs 2.068
_refine_ls_hydrogen_treatment riding
_refine_ls_matrix_type full
_refine_ls_number_parameters 928
_refine_ls_number_reflns 9325
_refine_ls_number_restraints 0
_refine_ls_restrained_S_all 1.969
_refine_ls_restrained_S_obs 2.068
_refine_ls_R_factor_all 0.0820
_refine_ls_R_factor_obs 0.0748
_refine_ls_shift/esd_max 1.213
_refine_ls_shift/esd_mean 0.036
_refine_ls_structure_factor_coef Fsqd
_refine_ls_weighting_details 'w=1/[\s^2^(Fo^2^)+(0.1000P)^2^+0.0000P] where P=(Fo^2^+2Fc^2^)/3'
_refine_ls_weighting_scheme calc
_refine_ls_wR_factor_all 0.2398
_refine_ls_wR_factor_obs 0.2330
_reflns_number_observed 8103
_reflns_number_total 9336
_reflns_observed_criterion >2sigma(I)
_cod_data_source_file ic030099l_1.cif
_cod_data_source_block artm
_cod_depositor_comments
;
The following automatic conversions were performed:

'_refine_ls_weighting_scheme' value 'calc
w=1/[\s^2^(Fo^2^)+(0.1000P)^2^+0.0000P] where P=(Fo^2^+2Fc^2^)/3' was
changed to 'calc'. New tag '_refine_ls_weighting_details' was
created. The value of the new tag was set to
'w=1/[\s^2^(Fo^2^)+(0.1000P)^2^+0.0000P] where P=(Fo^2^+2Fc^2^)/3'.

Automatic conversion script
Id: cif_fix_values 3143 2015-03-26 13:38:13Z robertas 
;
_cod_original_cell_volume 4542.3(7)
_cod_database_code 4314018

loop_
_symmetry_equiv_pos_as_xyz
'x, y, z'
'-x, -y, -z'

loop_
_atom_site_aniso_label
_atom_site_aniso_U_11
_atom_site_aniso_U_22
_atom_site_aniso_U_33
_atom_site_aniso_U_23
_atom_site_aniso_U_13
_atom_site_aniso_U_12
P1 0.0500(8) 0.0580(8) 0.0584(8) 0.0271(7) 0.0050(6) 0.0053(6)
P2 0.0593(9) 0.0570(9) 0.0806(10) 0.0287(8) 0.0012(7) 0.0041(7)
P3 0.0638(10) 0.0641(10) 0.0797(11) 0.0261(8) 0.0111(8) 0.0068(8)
O4 0.068(2) 0.054(2) 0.085(3) 0.032(2) 0.015(2) 0.012(2)
O5 0.044(2) 0.058(2) 0.057(2) 0.025(2) 0.008(2) 0.006(2)
O6 0.040(2) 0.049(2) 0.062(2) 0.022(2) 0.0067(15) 0.0054(14)
O7 0.069(2) 0.070(2) 0.069(2) 0.022(2) -0.002(2) 0.011(2)
O8 0.053(2) 0.068(3) 0.068(2) 0.030(2) 0.005(2) 0.009(2)
O9 0.049(2) 0.064(2) 0.074(3) 0.031(2) 0.002(2) 0.001(2)
O10 0.082(3) 0.074(3) 0.080(3) 0.009(2) 0.020(2) -0.010(2)
O11 0.052(2) 0.064(2) 0.061(2) 0.017(2) 0.010(2) 0.009(2)
O12 0.051(2) 0.063(2) 0.073(2) 0.025(2) 0.008(2) 0.005(2)
N13 0.062(3) 0.060(3) 0.064(3) 0.019(2) 0.003(2) 0.013(2)
C14 0.077(4) 0.053(3) 0.094(5) 0.023(3) -0.001(3) 0.012(3)
C15 0.078(4) 0.065(4) 0.075(4) 0.026(3) 0.001(3) 0.007(3)
C16 0.045(3) 0.049(3) 0.050(3) 0.018(2) 0.001(2) 0.005(2)
C17 0.040(3) 0.053(3) 0.052(3) 0.022(2) 0.006(2) 0.006(2)
C18 0.041(3) 0.078(4) 0.052(3) 0.025(3) 0.004(2) 0.003(3)
C19 0.045(3) 0.078(4) 0.053(3) 0.018(3) 0.001(3) 0.004(3)
C20 0.043(3) 0.075(4) 0.068(4) 0.023(3) 0.000(3) -0.007(3)
C21 0.042(3) 0.054(3) 0.063(4) 0.024(3) 0.007(3) -0.001(2)
C22 0.043(3) 0.077(4) 0.085(4) 0.038(4) 0.007(3) -0.006(3)
C23 0.065(4) 0.144(7) 0.123(6) 0.067(5) 0.005(4) -0.027(4)
C24 0.087(5) 0.139(6) 0.156(7) 0.105(6) 0.021(5) -0.009(5)
C25 0.081(5) 0.114(6) 0.128(6) 0.025(5) 0.054(4) 0.002(4)
C26 0.060(4) 0.122(5) 0.050(3) 0.021(4) -0.001(3) -0.005(4)
C27 0.283(12) 0.310(17) 0.067(6) -0.007(8) 0.001(7) 0.183(12)
C28 0.063(5) 0.435(19) 0.091(6) 0.106(9) -0.013(4) -0.012(7)
C29 0.240(13) 0.316(15) 0.090(7) 0.109(8) -0.048(7) -0.097(11)
C30 0.034(3) 0.048(3) 0.052(3) 0.021(2) 0.007(2) 0.003(2)
C31 0.045(3) 0.038(3) 0.047(3) 0.016(2) 0.012(2) 0.008(2)
C32 0.042(3) 0.045(3) 0.046(3) 0.013(2) 0.008(2) 0.003(2)
C33 0.042(3) 0.049(3) 0.068(3) 0.017(3) 0.015(3) -0.001(2)
C34 0.050(3) 0.053(3) 0.070(4) 0.029(3) 0.022(3) 0.011(3)
C35 0.039(3) 0.063(3) 0.069(3) 0.033(3) 0.010(3) 0.011(3)
C36 0.035(3) 0.057(3) 0.055(3) 0.015(3) 0.002(2) 0.000(2)
C37 0.050(3) 0.073(4) 0.086(4) 0.025(3) -0.001(3) -0.002(3)
C38 0.062(4) 0.088(4) 0.059(3) 0.025(3) 0.001(3) 0.003(3)
C39 0.049(3) 0.075(4) 0.077(4) 0.023(3) 0.007(3) 0.015(3)
C40 0.060(3) 0.067(4) 0.096(5) 0.050(3) 0.017(3) 0.008(3)
C41 0.171(8) 0.075(5) 0.148(7) 0.059(5) 0.065(6) 0.051(5)
C42 0.079(5) 0.163(8) 0.357(16) 0.197(10) 0.042(7) -0.001(5)
C43 0.227(10) 0.110(6) 0.117(6) 0.077(5) 0.001(6) -0.020(6)
C44 0.067(4) 0.060(3) 0.063(4) 0.026(3) 0.005(3) 0.011(3)
C45 0.076(4) 0.068(4) 0.076(4) 0.034(3) 0.006(3) 0.003(3)
C46 0.043(3) 0.064(4) 0.062(3) 0.028(3) -0.003(3) 0.002(3)
C47 0.046(3) 0.058(4) 0.064(3) 0.032(3) 0.006(3) 0.001(3)
C48 0.043(3) 0.074(4) 0.090(4) 0.040(4) 0.004(3) 0.007(3)
C49 0.038(3) 0.075(4) 0.113(5) 0.058(4) 0.008(3) 0.001(3)
C50 0.044(3) 0.091(4) 0.095(4) 0.057(4) 0.010(3) 0.003(3)
C51 0.045(3) 0.097(5) 0.065(3) 0.044(3) 0.005(3) 0.010(3)
C52 0.054(3) 0.107(5) 0.072(4) 0.032(4) 0.019(3) 0.013(3)
C53 0.067(4) 0.133(6) 0.103(5) 0.043(5) 0.032(4) 0.011(4)
C54 0.086(5) 0.133(6) 0.070(4) 0.018(4) 0.015(4) -0.002(4)
C55 0.081(5) 0.108(5) 0.108(6) 0.050(5) 0.028(4) 0.041(4)
C56 0.054(4) 0.099(5) 0.185(7) 0.099(5) 0.019(4) 0.010(4)
C57 0.321(18) 0.191(11) 0.348(21) 0.207(14) -0.017(16) -0.017(11)
C58 0.275(13) 0.082(7) 0.782(33) 0.164(13) 0.374(18) 0.065(8)
C59 0.099(6) 0.104(6) 0.263(12) 0.062(7) 0.021(7) -0.020(5)
C60 0.042(3) 0.061(3) 0.074(4) 0.036(3) 0.009(3) 0.009(3)
C61 0.042(3) 0.061(3) 0.085(4) 0.040(3) 0.010(3) 0.005(3)
C62 0.049(3) 0.058(3) 0.105(5) 0.045(4) 0.011(3) 0.007(3)
C63 0.053(4) 0.073(4) 0.090(4) 0.043(3) 0.017(3) 0.005(3)
C64 0.060(4) 0.073(4) 0.079(4) 0.036(3) 0.021(3) 0.019(3)
C65 0.048(3) 0.071(4) 0.078(4) 0.036(3) 0.012(3) 0.006(3)
C66 0.061(4) 0.067(4) 0.119(5) 0.051(4) 0.016(4) -0.003(3)
C67 0.066(4) 0.114(6) 0.152(7) 0.081(6) -0.014(4) -0.015(4)
C68 0.084(5) 0.065(4) 0.196(8) 0.055(5) 0.015(5) -0.006(4)
C69 0.068(5) 0.136(7) 0.162(8) 0.068(6) 0.032(5) -0.015(4)
C70 0.072(5) 0.110(6) 0.094(5) 0.042(4) 0.029(4) 0.012(4)
C71 0.143(10) 0.260(14) 0.120(9) 0.002(9) 0.052(8) 0.060(10)
C72 0.182(9) 0.293(13) 0.085(6) 0.012(7) 0.028(6) -0.098(9)
C73 0.301(15) 0.203(10) 0.118(9) 0.096(8) 0.023(9) 0.037(10)
C74 0.090(4) 0.071(4) 0.069(4) 0.030(3) 0.021(3) 0.024(3)
C75 0.071(4) 0.066(4) 0.072(4) 0.023(3) 0.008(3) 0.006(3)
C76 0.048(3) 0.058(3) 0.042(3) 0.008(3) 0.001(2) -0.003(3)
C77 0.040(3) 0.066(3) 0.050(3) 0.020(3) 0.006(2) 0.005(3)
C78 0.050(3) 0.067(4) 0.053(3) 0.017(3) 0.009(3) 0.005(3)
C79 0.045(3) 0.073(4) 0.050(3) 0.017(3) 0.005(3) 0.003(3)
C80 0.050(3) 0.080(4) 0.057(3) 0.029(3) 0.003(3) 0.008(3)
C81 0.050(3) 0.066(3) 0.060(3) 0.024(3) 0.009(3) 0.005(3)
C82 0.054(3) 0.074(4) 0.080(4) 0.021(3) 0.009(3) 0.017(3)
C83 0.082(5) 0.120(6) 0.088(5) 0.019(4) 0.033(4) 0.034(4)
C84 0.073(5) 0.080(5) 0.163(7) 0.049(5) 0.013(5) 0.016(4)
C85 0.061(4) 0.103(5) 0.105(5) 0.024(4) -0.001(4) 0.030(4)
C86 0.055(4) 0.095(5) 0.049(3) 0.011(3) 0.006(3) 0.007(3)
C87 0.061(4) 0.211(11) 0.121(6) -0.052(6) -0.018(4) 0.015(5)
C88 0.234(11) 0.198(10) 0.054(5) 0.010(5) 0.023(6) -0.069(8)
C89 0.204(10) 0.117(7) 0.106(7) -0.026(5) -0.050(7) 0.035(7)
C90 0.043(3) 0.061(3) 0.047(3) 0.013(3) 0.009(2) 0.006(3)
C91 0.056(4) 0.058(3) 0.046(3) 0.017(3) 0.008(3) 0.012(3)
C92 0.049(3) 0.067(4) 0.049(3) 0.015(3) 0.008(2) 0.003(3)
C93 0.052(3) 0.077(4) 0.060(3) 0.028(3) -0.001(3) 0.010(3)
C94 0.055(3) 0.064(3) 0.066(3) 0.028(3) 0.009(3) 0.007(3)
C95 0.046(3) 0.059(3) 0.063(3) 0.018(3) 0.009(3) 0.000(3)
C96 0.059(4) 0.077(4) 0.108(5) 0.045(4) 0.001(3) 0.008(3)
C97 0.141(8) 0.144(8) 0.551(24) 0.205(12) 0.140(12) 0.080(7)
C98 0.294(17) 0.093(8) 0.392(26) 0.116(13) -0.173(17) -0.040(9)
C99 0.610(31) 0.159(11) 0.298(14) 0.175(11) 0.289(19) 0.157(15)
C100 0.057(3) 0.075(4) 0.061(3) 0.020(3) 0.001(3) 0.005(3)
C101 0.064(4) 0.133(6) 0.096(5) 0.045(5) 0.011(4) -0.020(4)
C102 0.091(5) 0.094(5) 0.067(4) 0.010(4) -0.003(3) -0.012(4)
C103 0.059(4) 0.101(5) 0.141(7) 0.033(5) -0.021(4) 0.003(4)

loop_
_atom_site_label
_atom_site_type_symbol
_atom_site_fract_x
_atom_site_fract_y
_atom_site_fract_z
_atom_site_U_iso_or_equiv
_atom_site_thermal_displace_type
_atom_site_occupancy
_atom_site_calc_flag
_atom_site_refinement_flags
_atom_site_disorder_group
P1 P 0.11709(10) 0.66974(7) 0.57113(7) 0.0560(4) Uani 1 d . .
P2 P -0.24265(12) 0.89891(8) 0.44219(8) 0.0684(5) Uani 1 d . .
P3 P -0.18032(12) 0.98512(8) 0.85005(8) 0.0722(5) Uani 1 d . .
O4 O 0.1204(3) 0.7568(2) 0.5900(2) 0.0689(10) Uani 1 d . .
O5 O 0.2337(2) 0.6575(2) 0.6111(2) 0.0537(8) Uani 1 d . .
O6 O 0.0371(2) 0.6717(2) 0.6263(2) 0.0517(8) Uani 1 d . .
O7 O -0.2251(3) 0.8861(2) 0.5123(2) 0.0750(11) Uani 1 d . .
O8 O -0.3649(3) 0.8591(2) 0.3953(2) 0.0642(10) Uani 1 d . .
O9 O -0.1673(3) 0.8335(2) 0.3983(2) 0.0644(10) Uani 1 d . .
O10 O -0.2095(3) 0.9319(2) 0.7668(2) 0.0884(12) Uani 1 d . .
O11 O -0.0725(3) 1.0360(2) 0.8514(2) 0.0629(9) Uani 1 d . .
O12 O -0.2677(3) 1.0464(2) 0.8660(2) 0.0653(9) Uani 1 d . .
N13 N -0.0592(4) 0.8664(2) 0.6199(2) 0.0667(12) Uani 1 d . .
C14 C 0.0593(5) 0.8810(3) 0.6419(4) 0.081(2) Uani 1 d . .
H14A H 0.0775(5) 0.9295(3) 0.6851(4) 0.097 Uiso 1 calc R .
H14B H 0.0876(5) 0.8863(3) 0.6040(4) 0.097 Uiso 1 calc R .
C15 C 0.1197(5) 0.8205(3) 0.6578(3) 0.077(2) Uani 1 d . .
H15A H 0.1941(5) 0.8413(3) 0.6842(3) 0.092 Uiso 1 calc R .
H15B H 0.0824(5) 0.8052(3) 0.6869(3) 0.092 Uiso 1 calc R .
C16 C 0.2746(4) 0.6829(3) 0.6851(2) 0.0505(12) Uani 1 d . .
C17 C 0.2158(4) 0.6580(3) 0.7228(2) 0.0490(12) Uani 1 d . .
C18 C 0.2574(4) 0.6831(3) 0.7965(3) 0.0592(14) Uani 1 d . .
H18 H 0.2183(4) 0.6682(3) 0.8228(3) 0.071 Uiso 1 calc R .
C19 C 0.3542(4) 0.7291(3) 0.8311(3) 0.0646(15) Uani 1 d . .
C20 C 0.4120(4) 0.7476(3) 0.7898(3) 0.0678(15) Uani 1 d . .
H20 H 0.4792(4) 0.7770(3) 0.8128(3) 0.081 Uiso 1 calc R .
C21 C 0.3772(4) 0.7257(3) 0.7171(3) 0.0548(13) Uani 1 d . .
C22 C 0.4516(4) 0.7430(3) 0.6732(3) 0.069(2) Uani 1 d . .
C23 C 0.5638(5) 0.7846(5) 0.7206(4) 0.111(3) Uani 1 d . .
H23A H 0.5537(5) 0.8316(5) 0.7599(4) 0.166 Uiso 1 calc R .
H23B H 0.6071(5) 0.7950(5) 0.6918(4) 0.166 Uiso 1 calc R .
H23C H 0.6006(5) 0.7531(5) 0.7396(4) 0.166 Uiso 1 calc R .
C24 C 0.3999(6) 0.7962(5) 0.6441(5) 0.114(3) Uani 1 d . .
H24A H 0.3881(6) 0.8423(5) 0.6838(5) 0.171 Uiso 1 calc R .
H24B H 0.3313(6) 0.7717(5) 0.6117(5) 0.171 Uiso 1 calc R .
H24C H 0.4481(6) 0.8080(5) 0.6187(5) 0.171 Uiso 1 calc R .
C25 C 0.4732(6) 0.6694(4) 0.6118(4) 0.114(3) Uani 1 d . .
H25A H 0.5061(6) 0.6372(4) 0.6314(4) 0.172 Uiso 1 calc R .
H25B H 0.5217(6) 0.6811(4) 0.5864(4) 0.172 Uiso 1 calc R .
H25C H 0.4054(6) 0.6436(4) 0.5788(4) 0.172 Uiso 1 calc R .
C26 C 0.3953(5) 0.7597(4) 0.9132(3) 0.085(2) Uani 1 d . .
C27 C 0.3397(11) 0.8246(9) 0.9509(5) 0.258(8) Uani 1 d . .
H27A H 0.2622(11) 0.8117(9) 0.9331(5) 0.386 Uiso 1 calc R .
H27B H 0.3633(11) 0.8663(9) 0.9429(5) 0.386 Uiso 1 calc R .
H27C H 0.3566(11) 0.8390(9) 1.0019(5) 0.386 Uiso 1 calc R .
C28 C 0.5135(6) 0.7710(8) 0.9364(5) 0.206(6) Uani 1 d . .
H28A H 0.5435(6) 0.7248(8) 0.9095(5) 0.309 Uiso 1 calc R .
H28B H 0.5327(6) 0.7846(8) 0.9872(5) 0.309 Uiso 1 calc R .
H28C H 0.5427(6) 0.8110(8) 0.9280(5) 0.309 Uiso 1 calc R .
C29 C 0.3532(11) 0.7088(8) 0.9426(5) 0.222(6) Uani 1 d . .
H29A H 0.3829(11) 0.6609(8) 0.9228(5) 0.333 Uiso 1 calc R .
H29B H 0.2748(11) 0.7004(8) 0.9291(5) 0.333 Uiso 1 calc R .
H29C H 0.3753(11) 0.7329(8) 0.9944(5) 0.333 Uiso 1 calc R .
C30 C 0.1163(3) 0.6024(3) 0.6874(2) 0.0461(12) Uani 1 d . .
C31 C 0.0284(4) 0.6100(2) 0.6417(2) 0.0444(12) Uani 1 d . .
C32 C -0.0696(4) 0.5610(3) 0.6139(2) 0.0470(12) Uani 1 d . .
C33 C -0.0709(4) 0.5020(3) 0.6328(3) 0.0562(13) Uani 1 d . .
H33 H -0.1344(4) 0.4684(3) 0.6153(3) 0.067 Uiso 1 calc R .
C34 C 0.0167(4) 0.4895(3) 0.6765(3) 0.0557(13) Uani 1 d . .
C35 C 0.1084(4) 0.5414(3) 0.7040(3) 0.0556(13) Uani 1 d . .
H35 H 0.1670(4) 0.5358(3) 0.7347(3) 0.067 Uiso 1 calc R .
C36 C -0.1702(4) 0.5720(3) 0.5677(3) 0.0539(13) Uani 1 d . .
C37 C -0.2677(4) 0.5140(3) 0.5502(3) 0.076(2) Uani 1 d . .
H37A H -0.3291(4) 0.5228(3) 0.5212(3) 0.114 Uiso 1 calc R .
H37B H -0.2864(4) 0.5193(3) 0.5944(3) 0.114 Uiso 1 calc R .
H37C H -0.2486(4) 0.4635(3) 0.5238(3) 0.114 Uiso 1 calc R .
C38 C -0.1447(5) 0.5636(4) 0.4954(3) 0.075(2) Uani 1 d . .
H38A H -0.2086(5) 0.5707(4) 0.4671(3) 0.112 Uiso 1 calc R .
H38B H -0.1238(5) 0.5137(4) 0.4690(3) 0.112 Uiso 1 calc R .
H38C H -0.0860(5) 0.6012(4) 0.5051(3) 0.112 Uiso 1 calc R .
C39 C -0.2066(4) 0.6507(3) 0.6087(3) 0.072(2) Uani 1 d . .
H39A H -0.2698(4) 0.6570(3) 0.5792(3) 0.108 Uiso 1 calc R .
H39B H -0.1484(4) 0.6891(3) 0.6196(3) 0.108 Uiso 1 calc R .
H39C H -0.2245(4) 0.6554(3) 0.6529(3) 0.108 Uiso 1 calc R .
C40 C 0.0126(4) 0.4201(3) 0.6906(3) 0.069(2) Uani 1 d . .
C41 C 0.0698(8) 0.3589(4) 0.6367(5) 0.123(3) Uani 1 d . .
H41A H 0.0314(8) 0.3447(4) 0.5882(5) 0.185 Uiso 1 calc R .
H41B H 0.0700(8) 0.3150(4) 0.6455(5) 0.185 Uiso 1 calc R .
H41C H 0.1437(8) 0.3786(4) 0.6429(5) 0.185 Uiso 1 calc R .
C42 C -0.1036(6) 0.3877(5) 0.6809(7) 0.170(5) Uani 1 d . .
H42A H -0.1437(6) 0.3764(5) 0.6334(7) 0.255 Uiso 1 calc R .
H42B H -0.1384(6) 0.4243(5) 0.7167(7) 0.255 Uiso 1 calc R .
H42C H -0.1022(6) 0.3419(5) 0.6866(7) 0.255 Uiso 1 calc R .
C43 C 0.0781(9) 0.4377(5) 0.7655(4) 0.147(4) Uani 1 d . .
H43A H 0.0737(9) 0.3930(5) 0.7728(4) 0.220 Uiso 1 calc R .
H43B H 0.0485(9) 0.4780(5) 0.8018(4) 0.220 Uiso 1 calc R .
H43C H 0.1531(9) 0.4533(5) 0.7692(4) 0.220 Uiso 1 calc R .
C44 C -0.1005(4) 0.8074(3) 0.5460(3) 0.065(2) Uani 1 d . .
H44A H -0.0973(4) 0.7579(3) 0.5454(3) 0.079 Uiso 1 calc R .
H44B H -0.0532(4) 0.8103(3) 0.5151(3) 0.079 Uiso 1 calc R .
C45 C -0.2149(5) 0.8135(3) 0.5154(3) 0.074(2) Uani 1 d . .
H45A H -0.2379(5) 0.7719(3) 0.4670(3) 0.089 Uiso 1 calc R .
H45B H -0.2631(5) 0.8089(3) 0.5451(3) 0.089 Uiso 1 calc R .
C46 C -0.4034(4) 0.7830(3) 0.3706(3) 0.0586(14) Uani 1 d . .
C47 C -0.3547(4) 0.7272(3) 0.3194(3) 0.0551(13) Uani 1 d . .
C48 C -0.3869(4) 0.6516(3) 0.2986(3) 0.069(2) Uani 1 d . .
H48 H -0.3552(4) 0.6140(3) 0.2643(3) 0.083 Uiso 1 calc R .
C49 C -0.4660(4) 0.6301(3) 0.3277(4) 0.071(2) Uani 1 d . .
C50 C -0.5185(4) 0.6872(4) 0.3725(3) 0.072(2) Uani 1 d . .
H50 H -0.5754(4) 0.6733(4) 0.3890(3) 0.086 Uiso 1 calc R .
C51 C -0.4921(4) 0.7646(4) 0.3949(3) 0.067(2) Uani 1 d . .
C52 C -0.5605(5) 0.8262(4) 0.4408(3) 0.080(2) Uani 1 d . .
C53 C -0.6601(5) 0.7885(5) 0.4499(4) 0.103(2) Uani 1 d . .
H53A H -0.7016(5) 0.8269(5) 0.4781(4) 0.155 Uiso 1 calc R .
H53B H -0.6367(5) 0.7582(5) 0.4741(4) 0.155 Uiso 1 calc R .
H53C H -0.7048(5) 0.7565(5) 0.4031(4) 0.155 Uiso 1 calc R .
C54 C -0.4928(6) 0.8783(5) 0.5171(3) 0.107(2) Uani 1 d . .
H54A H -0.4287(6) 0.9024(5) 0.5131(3) 0.161 Uiso 1 calc R .
H54B H -0.4715(6) 0.8484(5) 0.5421(3) 0.161 Uiso 1 calc R .
H54C H -0.5362(6) 0.9164(5) 0.5438(3) 0.161 Uiso 1 calc R .
C55 C -0.6014(6) 0.8725(4) 0.4013(4) 0.097(2) Uani 1 d . .
H55A H -0.5400(6) 0.8970(4) 0.3947(4) 0.146 Uiso 1 calc R .
H55B H -0.6437(6) 0.9104(4) 0.4295(4) 0.146 Uiso 1 calc R .
H55C H -0.6461(6) 0.8394(4) 0.3549(4) 0.146 Uiso 1 calc R .
C56 C -0.4948(5) 0.5465(4) 0.3081(5) 0.100(2) Uani 1 d . .
C57 C -0.4771(13) 0.5444(7) 0.3853(9) 0.267(8) Uani 1 d . .
H57A H -0.5236(13) 0.5775(7) 0.4143(9) 0.400 Uiso 1 calc R .
H57B H -0.4021(13) 0.5611(7) 0.4099(9) 0.400 Uiso 1 calc R .
H57C H -0.4952(13) 0.4933(7) 0.3774(9) 0.400 Uiso 1 calc R .
C58 C -0.4258(11) 0.4975(6) 0.2723(11) 0.354(11) Uani 1 d . .
H58A H -0.3520(11) 0.5216(6) 0.2909(11) 0.532 Uiso 1 calc R .
H58B H -0.4456(11) 0.4836(6) 0.2215(11) 0.532 Uiso 1 calc R .
H58C H -0.4312(11) 0.4526(6) 0.2792(11) 0.532 Uiso 1 calc R .
C59 C -0.6141(7) 0.5228(5) 0.2878(7) 0.166(4) Uani 1 d . .
H59A H -0.6512(7) 0.5640(5) 0.3168(7) 0.249 Uiso 1 calc R .
H59B H -0.6285(7) 0.4795(5) 0.2959(7) 0.249 Uiso 1 calc R .
H59C H -0.6399(7) 0.5095(5) 0.2375(7) 0.249 Uiso 1 calc R .
C60 C -0.2733(4) 0.7462(3) 0.2839(3) 0.0572(14) Uani 1 d . .
C61 C -0.1820(4) 0.7994(3) 0.3238(3) 0.0602(14) Uani 1 d . .
C62 C -0.1025(4) 0.8123(3) 0.2885(4) 0.068(2) Uani 1 d . .
C63 C -0.1215(5) 0.7726(3) 0.2149(4) 0.070(2) Uani 1 d . .
H63 H -0.0702(5) 0.7807(3) 0.1912(4) 0.083 Uiso 1 calc R .
C64 C -0.2128(5) 0.7207(3) 0.1730(3) 0.069(2) Uani 1 d . .
C65 C -0.2880(4) 0.7081(3) 0.2084(3) 0.0648(14) Uani 1 d . .
H65 H -0.3498(4) 0.6735(3) 0.1815(3) 0.078 Uiso 1 calc R .
C66 C 0.0013(5) 0.8695(3) 0.3324(4) 0.080(2) Uani 1 d . .
C67 C 0.0662(6) 0.8502(5) 0.3901(4) 0.108(3) Uani 1 d . .
H67A H 0.0870(6) 0.7996(5) 0.3672(4) 0.162 Uiso 1 calc R .
H67B H 0.0217(6) 0.8530(5) 0.4239(4) 0.162 Uiso 1 calc R .
H67C H 0.1307(6) 0.8858(5) 0.4154(4) 0.162 Uiso 1 calc R .
C68 C -0.0321(6) 0.9497(4) 0.3679(5) 0.118(3) Uani 1 d . .
H68A H -0.0733(6) 0.9611(4) 0.3315(5) 0.178 Uiso 1 calc R .
H68B H 0.0322(6) 0.9855(4) 0.3928(5) 0.178 Uiso 1 calc R .
H68C H -0.0763(6) 0.9529(4) 0.4020(5) 0.178 Uiso 1 calc R .
C69 C 0.0777(6) 0.8671(5) 0.2814(5) 0.121(3) Uani 1 d . .
H69A H 0.1002(6) 0.8170(5) 0.2589(5) 0.181 Uiso 1 calc R .
H69B H 0.1409(6) 0.9034(5) 0.3087(5) 0.181 Uiso 1 calc R .
H69C H 0.0395(6) 0.8794(5) 0.2447(5) 0.181 Uiso 1 calc R .
C70 C -0.2289(6) 0.6805(4) 0.0903(4) 0.092(2) Uani 1 d . .
C71 C -0.1320(10) 0.6401(8) 0.0672(6) 0.202(6) Uani 1 d . .
H71A H -0.0667(10) 0.6750(8) 0.0913(6) 0.303 Uiso 1 calc R .
H71B H -0.1400(10) 0.6206(8) 0.0157(6) 0.303 Uiso 1 calc R .
H71C H -0.1273(10) 0.5988(8) 0.0797(6) 0.303 Uiso 1 calc R .
C72 C -0.3326(9) 0.6262(7) 0.0524(5) 0.216(6) Uani 1 d . .
H72A H -0.3943(9) 0.6527(7) 0.0672(5) 0.324 Uiso 1 calc R .
H72B H -0.3287(9) 0.5849(7) 0.0651(5) 0.324 Uiso 1 calc R .
H72C H -0.3404(9) 0.6064(7) 0.0009(5) 0.324 Uiso 1 calc R .
C73 C -0.2349(12) 0.7418(7) 0.0618(6) 0.201(5) Uani 1 d . .
H73A H -0.2975(12) 0.7687(7) 0.0735(6) 0.301 Uiso 1 calc R .
H73B H -0.2414(12) 0.7172(7) 0.0102(6) 0.301 Uiso 1 calc R .
H73C H -0.1697(12) 0.7770(7) 0.0841(6) 0.301 Uiso 1 calc R .
C74 C -0.1125(5) 0.8653(3) 0.6750(3) 0.077(2) Uani 1 d . .
H74A H -0.0585(5) 0.8621(3) 0.7125(3) 0.092 Uiso 1 calc R .
H74B H -0.1653(5) 0.8205(3) 0.6538(3) 0.092 Uiso 1 calc R .
C75 C -0.1698(5) 0.9350(3) 0.7081(3) 0.074(2) Uani 1 d . .
H75A H -0.1194(5) 0.9806(3) 0.7258(3) 0.088 Uiso 1 calc R .
H75B H -0.2301(5) 0.9358(3) 0.6725(3) 0.088 Uiso 1 calc R .
C76 C -0.0237(4) 1.0952(3) 0.9198(2) 0.0563(13) Uani 1 d . .
C77 C -0.0797(4) 1.1592(3) 0.9458(3) 0.0551(13) Uani 1 d . .
C78 C -0.0354(4) 1.2166(3) 1.0152(3) 0.0610(14) Uani 1 d . .
H78 H -0.0726(4) 1.2592(3) 1.0343(3) 0.073 Uiso 1 calc R .
C79 C 0.0611(4) 1.2130(3) 1.0568(3) 0.0608(14) Uani 1 d . .
C80 C 0.1167(5) 1.1499(3) 1.0249(3) 0.0644(15) Uani 1 d . .
H80 H 0.1836(5) 1.1476(3) 1.0511(3) 0.077 Uiso 1 calc R .
C81 C 0.0780(4) 1.0896(3) 0.9558(3) 0.0608(14) Uani 1 d . .
C82 C 0.1465(4) 1.0241(3) 0.9225(3) 0.075(2) Uani 1 d . .
C83 C 0.1648(6) 1.0192(4) 0.8500(4) 0.105(2) Uani 1 d . .
H83A H 0.2078(6) 0.9783(4) 0.8285(4) 0.157 Uiso 1 calc R .
H83B H 0.2027(6) 1.0662(4) 0.8586(4) 0.157 Uiso 1 calc R .
H83C H 0.0954(6) 1.0100(4) 0.8178(4) 0.157 Uiso 1 calc R .
C84 C 0.0914(6) 0.9490(4) 0.9123(5) 0.109(3) Uani 1 d . .
H84A H 0.1359(6) 0.9090(4) 0.8915(5) 0.163 Uiso 1 calc R .
H84B H 0.0209(6) 0.9374(4) 0.8807(5) 0.163 Uiso 1 calc R .
H84C H 0.0827(6) 0.9536(4) 0.9585(5) 0.163 Uiso 1 calc R .
C85 C 0.2618(5) 1.0386(4) 0.9707(4) 0.100(2) Uani 1 d . .
H85A H 0.3025(5) 0.9966(4) 0.9483(4) 0.151 Uiso 1 calc R .
H85B H 0.2551(5) 1.0439(4) 1.0174(4) 0.151 Uiso 1 calc R .
H85C H 0.2995(5) 1.0845(4) 0.9763(4) 0.151 Uiso 1 calc R .
C86 C 0.1038(5) 1.2736(4) 1.1339(3) 0.075(2) Uani 1 d . .
C87 C 0.2255(6) 1.2853(6) 1.1560(5) 0.184(5) Uani 1 d . .
H87A H 0.2468(6) 1.3243(6) 1.2052(5) 0.276 Uiso 1 calc R .
H87B H 0.2557(6) 1.3006(6) 1.1248(5) 0.276 Uiso 1 calc R .
H87C H 0.2524(6) 1.2387(6) 1.1524(5) 0.276 Uiso 1 calc R .
C88 C 0.0511(10) 1.2522(6) 1.1840(4) 0.182(5) Uani 1 d . .
H88A H -0.0271(10) 1.2457(6) 1.1686(4) 0.273 Uiso 1 calc R .
H88B H 0.0717(10) 1.2919(6) 1.2328(4) 0.273 Uiso 1 calc R .
H88C H 0.0755(10) 1.2055(6) 1.1819(4) 0.273 Uiso 1 calc R .
C89 C 0.0621(9) 1.3487(5) 1.1476(5) 0.182(5) Uani 1 d . .
H89A H -0.0163(9) 1.3418(5) 1.1339(5) 0.273 Uiso 1 calc R .
H89B H 0.0919(9) 1.3689(5) 1.1195(5) 0.273 Uiso 1 calc R .
H89C H 0.0841(9) 1.3836(5) 1.1981(5) 0.273 Uiso 1 calc R .
C90 C -0.1783(4) 1.1705(3) 0.9020(2) 0.0545(13) Uani 1 d . .
C91 C -0.2684(4) 1.1168(3) 0.8635(3) 0.0560(13) Uani 1 d . .
C92 C -0.3647(4) 1.1320(3) 0.8290(3) 0.0595(14) Uani 1 d . .
C93 C -0.3632(4) 1.2039(3) 0.8325(3) 0.0657(15) Uani 1 d . .
H93 H -0.4254(4) 1.2155(3) 0.8093(3) 0.079 Uiso 1 calc R .
C94 C -0.2742(4) 1.2598(3) 0.8683(3) 0.0627(14) Uani 1 d . .
C95 C -0.1830(4) 1.2410(3) 0.9027(3) 0.0602(14) Uani 1 d . .
H95 H -0.1224(4) 1.2772(3) 0.9273(3) 0.072 Uiso 1 calc R .
C96 C -0.2776(5) 1.3370(4) 0.8687(4) 0.083(2) Uani 1 d . .
C97 C -0.3841(9) 1.3665(6) 0.8774(9) 0.250(7) Uani 1 d . .
H97A H -0.4413(9) 1.3283(6) 0.8426(9) 0.375 Uiso 1 calc R .
H97B H -0.3861(9) 1.4111(6) 0.8699(9) 0.375 Uiso 1 calc R .
H97C H -0.3943(9) 1.3792(6) 0.9254(9) 0.375 Uiso 1 calc R .
C98 C -0.1904(13) 1.3940(6) 0.9213(11) 0.291(12) Uani 1 d . .
H98A H -0.1210(13) 1.3753(6) 0.9137(11) 0.437 Uiso 1 calc R .
H98B H -0.1984(13) 1.4046(6) 0.9693(11) 0.437 Uiso 1 calc R .
H98C H -0.1941(13) 1.4398(6) 0.9158(11) 0.437 Uiso 1 calc R .
C99 C -0.2563(17) 1.3309(7) 0.8002(8) 0.301(10) Uani 1 d . .
H99A H -0.3105(17) 1.2943(7) 0.7607(8) 0.451 Uiso 1 calc R .
H99B H -0.1850(17) 1.3148(7) 0.7948(8) 0.451 Uiso 1 calc R .
H99C H -0.2594(17) 1.3796(7) 0.8003(8) 0.451 Uiso 1 calc R .
C100 C -0.4685(4) 1.0746(3) 0.7898(3) 0.070(2) Uani 1 d . .
C101 C -0.5071(5) 1.0470(5) 0.8390(4) 0.102(2) Uani 1 d . .
H10A H -0.5717(5) 1.0116(5) 0.8131(4) 0.152 Uiso 1 calc R .
H10B H -0.5235(5) 1.0895(5) 0.8802(4) 0.152 Uiso 1 calc R .
H10C H -0.4508(5) 1.0222(5) 0.8549(4) 0.152 Uiso 1 calc R .
C102 C -0.4457(6) 1.0069(4) 0.7228(3) 0.097(2) Uani 1 d . .
H10D H -0.5106(6) 0.9716(4) 0.6986(3) 0.145 Uiso 1 calc R .
H10E H -0.3878(6) 0.9821(4) 0.7373(3) 0.145 Uiso 1 calc R .
H10F H -0.4243(6) 1.0245(4) 0.6905(3) 0.145 Uiso 1 calc R .
C103 C -0.5634(5) 1.1102(4) 0.7624(5) 0.114(3) Uani 1 d . .
H10G H -0.6265(5) 1.0731(4) 0.7383(5) 0.171 Uiso 1 calc R .
H10H H -0.5421(5) 1.1264(4) 0.7292(5) 0.171 Uiso 1 calc R .
H10I H -0.5808(5) 1.1532(4) 0.8028(5) 0.171 Uiso 1 calc R .

loop_
_atom_type_symbol
_atom_type_description
_atom_type_scat_dispersion_real
_atom_type_scat_dispersion_imag
_atom_type_scat_source
C C 0.0181 0.0091 'International Tables Vol C Tables 4.2.6.8 and 6.1.1.4'
H H 0.0000 0.0000 'International Tables Vol C Tables 4.2.6.8 and 6.1.1.4'
N N 0.0311 0.0180 'International Tables Vol C Tables 4.2.6.8 and 6.1.1.4'
O O 0.0492 0.0322 'International Tables Vol C Tables 4.2.6.8 and 6.1.1.4'
P P 0.2955 0.4335 'International Tables Vol C Tables 4.2.6.8 and 6.1.1.4'

loop_
_geom_angle_atom_site_label_1
_geom_angle_atom_site_label_2
_geom_angle_atom_site_label_3
_geom_angle
_geom_angle_site_symmetry_1
_geom_angle_site_symmetry_3
_geom_angle_publ_flag
O4 P1 O5 107.4(2) . . ?
O4 P1 O6 96.8(2) . . ?
O5 P1 O6 101.5(2) . . ?
O7 P2 O8 107.1(2) . . ?
O7 P2 O9 96.5(2) . . ?
O8 P2 O9 100.9(2) . . ?
O10 P3 O12 106.0(2) . . ?
O10 P3 O11 97.8(2) . . ?
O12 P3 O11 100.8(2) . . ?
C15 O4 P1 128.6(3) . . ?
C16 O5 P1 128.8(3) . . ?
C31 O6 P1 118.9(3) . . ?
C45 O7 P2 126.9(3) . . ?
C46 O8 P2 125.4(3) . . ?
C61 O9 P2 122.3(3) . . ?
C75 O10 P3 131.3(4) . . ?
C76 O11 P3 115.3(3) . . ?
C91 O12 P3 131.7(3) . . ?
C74 N13 C44 116.6(5) . . ?
C74 N13 C14 113.7(5) . . ?
C44 N13 C14 115.1(5) . . ?
N13 C14 C15 116.7(5) . . ?
O4 C15 C14 107.5(5) . . ?
C17 C16 C21 122.3(4) . . ?
C17 C16 O5 118.0(4) . . ?
C21 C16 O5 119.4(4) . . ?
C16 C17 C18 117.7(4) . . ?
C16 C17 C30 123.3(4) . . ?
C18 C17 C30 118.8(4) . . ?
C19 C18 C17 121.9(5) . . ?
C20 C19 C18 117.5(5) . . ?
C20 C19 C26 121.4(5) . . ?
C18 C19 C26 121.0(5) . . ?
C19 C20 C21 124.5(5) . . ?
C20 C21 C16 115.8(5) . . ?
C20 C21 C22 121.3(4) . . ?
C16 C21 C22 122.8(5) . . ?
C25 C22 C24 111.1(6) . . ?
C25 C22 C21 110.6(5) . . ?
C24 C22 C21 110.3(5) . . ?
C25 C22 C23 106.9(6) . . ?
C24 C22 C23 106.0(5) . . ?
C21 C22 C23 111.8(5) . . ?
C27 C26 C28 115.1(9) . . ?
C27 C26 C19 109.3(6) . . ?
C28 C26 C19 114.5(6) . . ?
C27 C26 C29 97.2(9) . . ?
C28 C26 C29 106.5(8) . . ?
C19 C26 C29 112.9(6) . . ?
C31 C30 C35 118.2(4) . . ?
C31 C30 C17 123.3(4) . . ?
C35 C30 C17 118.5(4) . . ?
C30 C31 O6 117.5(4) . . ?
C30 C31 C32 122.8(4) . . ?
O6 C31 C32 119.7(4) . . ?
C33 C32 C31 115.4(4) . . ?
C33 C32 C36 121.2(4) . . ?
C31 C32 C36 123.4(4) . . ?
C32 C33 C34 124.5(5) . . ?
C35 C34 C33 116.8(5) . . ?
C35 C34 C40 121.5(5) . . ?
C33 C34 C40 121.6(5) . . ?
C34 C35 C30 122.2(5) . . ?
C32 C36 C39 110.2(4) . . ?
C32 C36 C38 110.5(4) . . ?
C39 C36 C38 109.4(5) . . ?
C32 C36 C37 111.9(4) . . ?
C39 C36 C37 106.6(4) . . ?
C38 C36 C37 108.1(4) . . ?
C43 C40 C34 111.5(5) . . ?
C43 C40 C42 110.2(7) . . ?
C34 C40 C42 112.5(5) . . ?
C43 C40 C41 105.5(6) . . ?
C34 C40 C41 107.9(5) . . ?
C42 C40 C41 108.8(7) . . ?
N13 C44 C45 113.6(5) . . ?
O7 C45 C44 111.8(5) . . ?
O8 C46 C47 118.2(5) . . ?
O8 C46 C51 119.8(5) . . ?
C47 C46 C51 121.9(5) . . ?
C48 C47 C46 118.5(5) . . ?
C48 C47 C60 119.1(5) . . ?
C46 C47 C60 122.3(5) . . ?
C47 C48 C49 121.8(6) . . ?
C50 C49 C48 116.9(5) . . ?
C50 C49 C56 122.0(5) . . ?
C48 C49 C56 121.1(6) . . ?
C49 C50 C51 124.4(5) . . ?
C50 C51 C46 115.7(5) . . ?
C50 C51 C52 122.0(5) . . ?
C46 C51 C52 122.3(5) . . ?
C53 C52 C51 110.2(6) . . ?
C53 C52 C55 107.7(6) . . ?
C51 C52 C55 109.3(5) . . ?
C53 C52 C54 107.6(5) . . ?
C51 C52 C54 111.2(5) . . ?
C55 C52 C54 110.8(6) . . ?
C58 C56 C59 119.7(9) . . ?
C58 C56 C49 115.7(6) . . ?
C59 C56 C49 113.5(6) . . ?
C58 C56 C57 103.7(11) . . ?
C59 C56 C57 95.5(8) . . ?
C49 C56 C57 104.5(7) . . ?
C61 C60 C65 119.1(5) . . ?
C61 C60 C47 122.0(5) . . ?
C65 C60 C47 118.8(5) . . ?
O9 C61 C60 117.7(5) . . ?
O9 C61 C62 121.6(5) . . ?
C60 C61 C62 120.4(5) . . ?
C63 C62 C61 117.2(5) . . ?
C63 C62 C66 121.8(5) . . ?
C61 C62 C66 121.0(6) . . ?
C62 C63 C64 124.1(6) . . ?
C65 C64 C63 117.7(6) . . ?
C65 C64 C70 121.9(6) . . ?
C63 C64 C70 120.4(5) . . ?
C64 C65 C60 121.3(5) . . ?
C68 C66 C67 110.1(6) . . ?
C68 C66 C62 109.3(5) . . ?
C67 C66 C62 111.6(5) . . ?
C68 C66 C69 108.4(6) . . ?
C67 C66 C69 107.4(6) . . ?
C62 C66 C69 109.9(6) . . ?
C71 C70 C72 110.0(9) . . ?
C71 C70 C64 111.0(7) . . ?
C72 C70 C64 114.0(6) . . ?
C71 C70 C73 105.4(9) . . ?
C72 C70 C73 107.1(9) . . ?
C64 C70 C73 108.9(7) . . ?
N13 C74 C75 111.8(5) . . ?
O10 C75 C74 107.0(5) . . ?
C77 C76 C81 123.4(4) . . ?
C77 C76 O11 116.3(4) . . ?
C81 C76 O11 120.2(4) . . ?
C76 C77 C78 117.0(4) . . ?
C76 C77 C90 123.3(4) . . ?
C78 C77 C90 119.6(4) . . ?
C79 C78 C77 123.0(5) . . ?
C78 C79 C80 116.7(5) . . ?
C78 C79 C86 122.1(5) . . ?
C80 C79 C86 121.2(5) . . ?
C79 C80 C81 124.0(5) . . ?
C76 C81 C80 115.5(5) . . ?
C76 C81 C82 123.4(5) . . ?
C80 C81 C82 121.1(5) . . ?
C81 C82 C84 111.2(5) . . ?
C81 C82 C85 111.7(5) . . ?
C84 C82 C85 107.8(5) . . ?
C81 C82 C83 108.6(5) . . ?
C84 C82 C83 111.5(6) . . ?
C85 C82 C83 106.0(5) . . ?
C87 C86 C79 113.9(5) . . ?
C87 C86 C89 108.9(8) . . ?
C79 C86 C89 112.3(5) . . ?
C87 C86 C88 111.7(8) . . ?
C79 C86 C88 107.7(6) . . ?
C89 C86 C88 101.8(8) . . ?
C91 C90 C95 117.7(5) . . ?
C91 C90 C77 124.4(5) . . ?
C95 C90 C77 117.8(5) . . ?
C90 C91 O12 118.4(4) . . ?
C90 C91 C92 123.0(5) . . ?
O12 C91 C92 118.2(5) . . ?
C93 C92 C91 115.8(5) . . ?
C93 C92 C100 120.3(5) . . ?
C91 C92 C100 123.9(5) . . ?
C92 C93 C94 124.1(5) . . ?
C95 C94 C93 116.7(5) . . ?
C95 C94 C96 122.1(5) . . ?
C93 C94 C96 121.2(5) . . ?
C94 C95 C90 122.7(5) . . ?
C98 C96 C97 110.0(10) . . ?
C98 C96 C99 102.1(12) . . ?
C97 C96 C99 107.9(10) . . ?
C98 C96 C94 114.0(6) . . ?
C97 C96 C94 112.5(6) . . ?
C99 C96 C94 109.6(7) . . ?
C92 C100 C101 111.4(5) . . ?
C92 C100 C102 109.9(5) . . ?
C101 C100 C102 109.7(6) . . ?
C92 C100 C103 111.6(5) . . ?
C101 C100 C103 107.6(5) . . ?
C102 C100 C103 106.4(5) . . ?

loop_
_geom_bond_atom_site_label_1
_geom_bond_atom_site_label_2
_geom_bond_distance
_geom_bond_site_symmetry_2
_geom_bond_publ_flag
P1 O4 1.579(4) . ?
P1 O5 1.627(3) . ?
P1 O6 1.648(3) . ?
P2 O7 1.582(4) . ?
P2 O8 1.631(4) . ?
P2 O9 1.643(4) . ?
P3 O10 1.561(4) . ?
P3 O12 1.607(4) . ?
P3 O11 1.653(4) . ?
O4 C15 1.426(6) . ?
O5 C16 1.399(5) . ?
O6 C31 1.396(5) . ?
O7 C45 1.468(6) . ?
O8 C46 1.395(6) . ?
O9 C61 1.379(6) . ?
O10 C75 1.432(7) . ?
O11 C76 1.407(6) . ?
O12 C91 1.411(6) . ?
N13 C74 1.442(7) . ?
N13 C44 1.460(7) . ?
N13 C14 1.454(7) . ?
C14 C15 1.549(8) . ?
C16 C17 1.394(7) . ?
C16 C21 1.400(7) . ?
C17 C18 1.395(7) . ?
C17 C30 1.483(6) . ?
C18 C19 1.371(7) . ?
C19 C20 1.379(8) . ?
C19 C26 1.536(8) . ?
C20 C21 1.374(7) . ?
C21 C22 1.550(7) . ?
C22 C25 1.525(9) . ?
C22 C24 1.530(9) . ?
C22 C23 1.541(8) . ?
C26 C27 1.441(12) . ?
C26 C28 1.452(9) . ?
C26 C29 1.520(12) . ?
C30 C31 1.384(6) . ?
C30 C35 1.396(7) . ?
C31 C32 1.406(6) . ?
C32 C33 1.385(7) . ?
C32 C36 1.528(7) . ?
C33 C34 1.399(7) . ?
C34 C35 1.376(7) . ?
C34 C40 1.522(7) . ?
C36 C39 1.528(7) . ?
C36 C38 1.548(7) . ?
C36 C37 1.530(7) . ?
C40 C43 1.525(9) . ?
C40 C42 1.518(9) . ?
C40 C41 1.536(9) . ?
C44 C45 1.490(8) . ?
C46 C47 1.396(7) . ?
C46 C51 1.403(8) . ?
C47 C48 1.382(7) . ?
C47 C60 1.494(7) . ?
C48 C49 1.398(8) . ?
C49 C50 1.375(8) . ?
C49 C56 1.528(8) . ?
C50 C51 1.396(8) . ?
C51 C52 1.559(8) . ?
C52 C53 1.520(9) . ?
C52 C55 1.523(9) . ?
C52 C54 1.542(8) . ?
C56 C58 1.364(12) . ?
C56 C59 1.482(10) . ?
C56 C57 1.62(2) . ?
C60 C61 1.394(7) . ?
C60 C65 1.398(7) . ?
C61 C62 1.421(8) . ?
C62 C63 1.363(8) . ?
C62 C66 1.552(8) . ?
C63 C64 1.388(8) . ?
C64 C65 1.379(7) . ?
C64 C70 1.532(9) . ?
C66 C68 1.523(9) . ?
C66 C67 1.532(9) . ?
C66 C69 1.544(9) . ?
C70 C71 1.494(11) . ?
C70 C72 1.513(11) . ?
C70 C73 1.565(12) . ?
C74 C75 1.500(8) . ?
C76 C77 1.391(7) . ?
C76 C81 1.393(7) . ?
C77 C78 1.395(7) . ?
C77 C90 1.487(7) . ?
C78 C79 1.382(7) . ?
C79 C80 1.391(7) . ?
C79 C86 1.516(7) . ?
C80 C81 1.401(7) . ?
C81 C82 1.531(8) . ?
C82 C84 1.529(9) . ?
C82 C85 1.549(8) . ?
C82 C83 1.542(9) . ?
C86 C87 1.491(9) . ?
C86 C89 1.500(11) . ?
C86 C88 1.532(10) . ?
C90 C91 1.386(7) . ?
C90 C95 1.384(7) . ?
C91 C92 1.400(7) . ?
C92 C93 1.385(7) . ?
C92 C100 1.544(7) . ?
C93 C94 1.394(7) . ?
C94 C95 1.386(7) . ?
C94 C96 1.520(8) . ?
C96 C98 1.450(13) . ?
C96 C97 1.470(11) . ?
C96 C99 1.462(12) . ?
C100 C101 1.504(9) . ?
C100 C102 1.529(8) . ?
C100 C103 1.542(8) . ?

loop_
_geom_torsion_atom_site_label_1
_geom_torsion_atom_site_label_2
_geom_torsion_atom_site_label_3
_geom_torsion_atom_site_label_4
_geom_torsion
_geom_torsion_site_symmetry_1
_geom_torsion_site_symmetry_2
_geom_torsion_site_symmetry_3
_geom_torsion_site_symmetry_4
_geom_torsion_publ_flag
O5 P1 O4 C15 -69.5(5) . . . . ?
O6 P1 O4 C15 34.9(5) . . . . ?
O4 P1 O5 C16 69.4(4) . . . . ?
O6 P1 O5 C16 -31.6(4) . . . . ?
O4 P1 O6 C31 -165.9(3) . . . . ?
O5 P1 O6 C31 -56.5(3) . . . . ?
O8 P2 O7 C45 67.9(5) . . . . ?
O9 P2 O7 C45 -35.6(4) . . . . ?
O7 P2 O8 C46 -56.5(4) . . . . ?
O9 P2 O8 C46 43.8(4) . . . . ?
O7 P2 O9 C61 156.1(4) . . . . ?
O8 P2 O9 C61 47.2(4) . . . . ?
O12 P3 O10 C75 93.1(5) . . . . ?
O11 P3 O10 C75 -10.6(5) . . . . ?
O10 P3 O11 C76 177.2(3) . . . . ?
O12 P3 O11 C76 69.1(3) . . . . ?
O10 P3 O12 C91 -86.5(4) . . . . ?
O11 P3 O12 C91 15.0(4) . . . . ?
C74 N13 C14 C15 64.2(7) . . . . ?
C44 N13 C14 C15 -74.1(7) . . . . ?
P1 O4 C15 C14 -148.0(4) . . . . ?
N13 C14 C15 O4 75.4(7) . . . . ?
P1 O5 C16 C17 60.3(5) . . . . ?
P1 O5 C16 C21 -125.9(4) . . . . ?
C21 C16 C17 C18 6.0(7) . . . . ?
O5 C16 C17 C18 179.6(4) . . . . ?
C21 C16 C17 C30 -169.6(4) . . . . ?
O5 C16 C17 C30 4.0(7) . . . . ?
C16 C17 C18 C19 -1.7(7) . . . . ?
C30 C17 C18 C19 174.1(5) . . . . ?
C17 C18 C19 C20 -2.4(8) . . . . ?
C17 C18 C19 C26 176.5(5) . . . . ?
C18 C19 C20 C21 2.7(8) . . . . ?
C26 C19 C20 C21 -176.3(6) . . . . ?
C19 C20 C21 C16 1.3(8) . . . . ?
C19 C20 C21 C22 -174.6(5) . . . . ?
C17 C16 C21 C20 -5.7(7) . . . . ?
O5 C16 C21 C20 -179.2(4) . . . . ?
C17 C16 C21 C22 170.1(5) . . . . ?
O5 C16 C21 C22 -3.4(7) . . . . ?
C20 C21 C22 C25 120.0(6) . . . . ?
C16 C21 C22 C25 -55.6(7) . . . . ?
C20 C21 C22 C24 -116.7(6) . . . . ?
C16 C21 C22 C24 67.7(7) . . . . ?
C20 C21 C22 C23 1.0(8) . . . . ?
C16 C21 C22 C23 -174.7(6) . . . . ?
C20 C19 C26 C27 98.5(10) . . . . ?
C18 C19 C26 C27 -80.4(10) . . . . ?
C20 C19 C26 C28 -32.3(11) . . . . ?
C18 C19 C26 C28 148.8(8) . . . . ?
C20 C19 C26 C29 -154.4(8) . . . . ?
C18 C19 C26 C29 26.7(10) . . . . ?
C16 C17 C30 C31 -51.0(7) . . . . ?
C18 C17 C30 C31 133.4(5) . . . . ?
C16 C17 C30 C35 132.5(5) . . . . ?
C18 C17 C30 C35 -43.0(6) . . . . ?
C35 C30 C31 O6 179.3(4) . . . . ?
C17 C30 C31 O6 2.8(6) . . . . ?
C35 C30 C31 C32 2.7(7) . . . . ?
C17 C30 C31 C32 -173.8(4) . . . . ?
P1 O6 C31 C30 73.8(4) . . . . ?
P1 O6 C31 C32 -109.5(4) . . . . ?
C30 C31 C32 C33 -2.7(7) . . . . ?
O6 C31 C32 C33 -179.2(4) . . . . ?
C30 C31 C32 C36 175.6(4) . . . . ?
O6 C31 C32 C36 -1.0(6) . . . . ?
C31 C32 C33 C34 0.1(7) . . . . ?
C36 C32 C33 C34 -178.2(4) . . . . ?
C32 C33 C34 C35 2.4(7) . . . . ?
C32 C33 C34 C40 -175.5(5) . . . . ?
C33 C34 C35 C30 -2.4(7) . . . . ?
C40 C34 C35 C30 175.4(5) . . . . ?
C31 C30 C35 C34 0.1(7) . . . . ?
C17 C30 C35 C34 176.7(4) . . . . ?
C33 C32 C36 C39 121.1(5) . . . . ?
C31 C32 C36 C39 -57.0(6) . . . . ?
C33 C32 C36 C38 -117.8(5) . . . . ?
C31 C32 C36 C38 64.0(6) . . . . ?
C33 C32 C36 C37 2.7(6) . . . . ?
C31 C32 C36 C37 -175.5(5) . . . . ?
C35 C34 C40 C43 34.0(8) . . . . ?
C33 C34 C40 C43 -148.3(6) . . . . ?
C35 C34 C40 C42 158.5(7) . . . . ?
C33 C34 C40 C42 -23.8(9) . . . . ?
C35 C34 C40 C41 -81.4(7) . . . . ?
C33 C34 C40 C41 96.3(6) . . . . ?
C74 N13 C44 C45 65.2(6) . . . . ?
C14 N13 C44 C45 -157.8(5) . . . . ?
P2 O7 C45 C44 107.5(5) . . . . ?
N13 C44 C45 O7 60.6(6) . . . . ?
P2 O8 C46 C47 -65.1(6) . . . . ?
P2 O8 C46 C51 117.7(4) . . . . ?
O8 C46 C47 C48 175.3(4) . . . . ?
C51 C46 C47 C48 -7.5(7) . . . . ?
O8 C46 C47 C60 -7.7(7) . . . . ?
C51 C46 C47 C60 169.5(5) . . . . ?
C46 C47 C48 C49 -0.4(8) . . . . ?
C60 C47 C48 C49 -177.4(5) . . . . ?
C47 C48 C49 C50 6.4(8) . . . . ?
C47 C48 C49 C56 -175.7(5) . . . . ?
C48 C49 C50 C51 -5.2(8) . . . . ?
C56 C49 C50 C51 176.9(5) . . . . ?
C49 C50 C51 C46 -2.0(8) . . . . ?
C49 C50 C51 C52 175.1(5) . . . . ?
O8 C46 C51 C50 -174.3(4) . . . . ?
C47 C46 C51 C50 8.5(7) . . . . ?
O8 C46 C51 C52 8.6(7) . . . . ?
C47 C46 C51 C52 -168.6(5) . . . . ?
C50 C51 C52 C53 -5.0(7) . . . . ?
C46 C51 C52 C53 172.0(5) . . . . ?
C50 C51 C52 C55 -123.1(6) . . . . ?
C46 C51 C52 C55 53.8(7) . . . . ?
C50 C51 C52 C54 114.2(6) . . . . ?
C46 C51 C52 C54 -68.9(7) . . . . ?
C50 C49 C56 C58 -170.6(11) . . . . ?
C48 C49 C56 C58 11.6(13) . . . . ?
C50 C49 C56 C59 45.5(10) . . . . ?
C48 C49 C56 C59 -132.3(8) . . . . ?
C50 C49 C56 C57 -57.3(9) . . . . ?
C48 C49 C56 C57 125.0(8) . . . . ?
C48 C47 C60 C61 -131.5(5) . . . . ?
C46 C47 C60 C61 51.5(7) . . . . ?
C48 C47 C60 C65 46.8(6) . . . . ?
C46 C47 C60 C65 -130.1(5) . . . . ?
P2 O9 C61 C60 -73.7(5) . . . . ?
P2 O9 C61 C62 111.8(5) . . . . ?
C65 C60 C61 O9 -177.2(4) . . . . ?
C47 C60 C61 O9 1.2(7) . . . . ?
C65 C60 C61 C62 -2.7(7) . . . . ?
C47 C60 C61 C62 175.7(4) . . . . ?
O9 C61 C62 C63 176.3(5) . . . . ?
C60 C61 C62 C63 2.0(7) . . . . ?
O9 C61 C62 C66 -3.9(7) . . . . ?
C60 C61 C62 C66 -178.2(5) . . . . ?
C61 C62 C63 C64 -0.3(8) . . . . ?
C66 C62 C63 C64 179.9(5) . . . . ?
C62 C63 C64 C65 -0.8(8) . . . . ?
C62 C63 C64 C70 178.2(5) . . . . ?
C63 C64 C65 C60 0.1(8) . . . . ?
C70 C64 C65 C60 -178.8(5) . . . . ?
C61 C60 C65 C64 1.6(7) . . . . ?
C47 C60 C65 C64 -176.8(5) . . . . ?
C63 C62 C66 C68 113.9(7) . . . . ?
C61 C62 C66 C68 -65.9(7) . . . . ?
C63 C62 C66 C67 -124.1(6) . . . . ?
C61 C62 C66 C67 56.1(7) . . . . ?
C63 C62 C66 C69 -5.0(8) . . . . ?
C61 C62 C66 C69 175.2(5) . . . . ?
C65 C64 C70 C71 -125.6(8) . . . . ?
C63 C64 C70 C71 55.5(10) . . . . ?
C65 C64 C70 C72 -0.7(10) . . . . ?
C63 C64 C70 C72 -179.6(8) . . . . ?
C65 C64 C70 C73 118.8(8) . . . . ?
C63 C64 C70 C73 -60.0(9) . . . . ?
C44 N13 C74 C75 -115.4(6) . . . . ?
C14 N13 C74 C75 107.0(6) . . . . ?
P3 O10 C75 C74 116.2(5) . . . . ?
N13 C74 C75 O10 -174.0(5) . . . . ?
P3 O11 C76 C77 -74.4(5) . . . . ?
P3 O11 C76 C81 109.0(5) . . . . ?
C81 C76 C77 C78 -6.9(8) . . . . ?
O11 C76 C77 C78 176.6(4) . . . . ?
C81 C76 C77 C90 169.2(5) . . . . ?
O11 C76 C77 C90 -7.3(7) . . . . ?
C76 C77 C78 C79 1.8(8) . . . . ?
C90 C77 C78 C79 -174.4(5) . . . . ?
C77 C78 C79 C80 2.9(8) . . . . ?
C77 C78 C79 C86 -176.0(5) . . . . ?
C78 C79 C80 C81 -3.1(8) . . . . ?
C86 C79 C80 C81 175.7(5) . . . . ?
C77 C76 C81 C80 6.7(8) . . . . ?
O11 C76 C81 C80 -177.0(4) . . . . ?
C77 C76 C81 C82 -171.4(5) . . . . ?
O11 C76 C81 C82 4.9(8) . . . . ?
C79 C80 C81 C76 -1.4(8) . . . . ?
C79 C80 C81 C82 176.7(5) . . . . ?
C76 C81 C82 C84 -67.3(7) . . . . ?
C80 C81 C82 C84 114.7(6) . . . . ?
C76 C81 C82 C85 172.2(6) . . . . ?
C80 C81 C82 C85 -5.7(8) . . . . ?
C76 C81 C82 C83 55.7(7) . . . . ?
C80 C81 C82 C83 -122.2(6) . . . . ?
C78 C79 C86 C87 -149.0(8) . . . . ?
C80 C79 C86 C87 32.2(10) . . . . ?
C78 C79 C86 C89 -24.6(9) . . . . ?
C80 C79 C86 C89 156.5(7) . . . . ?
C78 C79 C86 C88 86.6(8) . . . . ?
C80 C79 C86 C88 -92.3(8) . . . . ?
C76 C77 C90 C91 49.6(7) . . . . ?
C78 C77 C90 C91 -134.4(5) . . . . ?
C76 C77 C90 C95 -134.0(5) . . . . ?
C78 C77 C90 C95 42.0(7) . . . . ?
C95 C90 C91 O12 -176.1(4) . . . . ?
C77 C90 C91 O12 0.3(7) . . . . ?
C95 C90 C91 C92 -3.4(7) . . . . ?
C77 C90 C91 C92 173.0(4) . . . . ?
P3 O12 C91 C90 -52.8(6) . . . . ?
P3 O12 C91 C92 134.2(4) . . . . ?
C90 C91 C92 C93 3.2(7) . . . . ?
O12 C91 C92 C93 175.8(4) . . . . ?
C90 C91 C92 C100 -176.2(5) . . . . ?
O12 C91 C92 C100 -3.5(7) . . . . ?
C91 C92 C93 C94 -1.2(8) . . . . ?
C100 C92 C93 C94 178.2(5) . . . . ?
C92 C93 C94 C95 -0.5(8) . . . . ?
C92 C93 C94 C96 178.9(5) . . . . ?
C93 C94 C95 C90 0.3(8) . . . . ?
C96 C94 C95 C90 -179.1(5) . . . . ?
C91 C90 C95 C94 1.6(7) . . . . ?
C77 C90 C95 C94 -175.1(5) . . . . ?
C95 C94 C96 C98 -14.2(13) . . . . ?
C93 C94 C96 C98 166.5(11) . . . . ?
C95 C94 C96 C97 -140.4(9) . . . . ?
C93 C94 C96 C97 40.3(10) . . . . ?
C95 C94 C96 C99 99.5(11) . . . . ?
C93 C94 C96 C99 -79.8(11) . . . . ?
C93 C92 C100 C101 -124.0(6) . . . . ?
C91 C92 C100 C101 55.3(7) . . . . ?
C93 C92 C100 C102 114.1(6) . . . . ?
C91 C92 C100 C102 -66.5(7) . . . . ?
C93 C92 C100 C103 -3.7(7) . . . . ?
C91 C92 C100 C103 175.7(5) . . . . ?

loop_
_cod_related_entry_id
_cod_related_entry_database
_cod_related_entry_code
1 ChemSpider 151991
